data_7051805
loop_
_publ_author_name
'Ye, Chengfeng'
'Gao, Haixiang'
'Twamley, Brendan'
'Shreeve, Jean&#x2019;ne M.'

_publ_section_title
;
 Dense energetic salts of N,N&#x2032;-dinitrourea (DNU)
;
_journal_issue 2
_journal_name_full 'New Journal of Chemistry'
_journal_page_first 317
_journal_paper_doi 10.1039/b712417a
_journal_volume 32
_journal_year 2008
_chemical_formula_moiety 'C1 H1 N4 O5, C2 H4 N3'
_chemical_formula_sum 'C3 H5 N7 O5'
_chemical_formula_weight 219.14
_chemical_name_common 'C H N4 O5, C2 H4 N3'
_chemical_name_systematic
;
?
;
_space_group_IT_number 4
_symmetry_cell_setting monoclinic
_symmetry_space_group_name_Hall 'P 2yb'
_symmetry_space_group_name_H-M 'P 1 21 1'
_atom_sites_solution_hydrogens geom
_atom_sites_solution_primary direct
_atom_sites_solution_secondary difmap
_audit_creation_method SHELXL-97
_cell_angle_alpha 90.00
_cell_angle_beta 95.5300(10)
_cell_angle_gamma 90.00
_cell_formula_units_Z 2
_cell_length_a 7.6156(3)
_cell_length_b 4.9837(2)
_cell_length_c 10.3119(4)
_cell_measurement_reflns_used 4485
_cell_measurement_temperature 90(2)
_cell_measurement_theta_max 29.99
_cell_measurement_theta_min 2.68
_cell_volume 389.55(3)
_computing_cell_refinement 'Bruker, 2006; SAINT+ v. 7.23a'
_computing_data_collection 'Bruker, 2006; SMART v. 5.632'
_computing_data_reduction 'Bruker, 2006; SAINT+ v. 7.23a'
_computing_molecular_graphics 'Bruker, 2003; XP, SHELXTL v. 6.14'
_computing_publication_material 'Bruker, 2001; XCIF, SHELXTL, v. 6.14'
_computing_structure_refinement 'Bruker, 2003; XL,SHELXTL v. 6.14''
_computing_structure_solution 'Bruker, 2003; XS, SHELXTL v. 6.14'
_diffrn_ambient_temperature 90(2)
_diffrn_detector_area_resol_mean 8.3
_diffrn_measured_fraction_theta_full 1.000
_diffrn_measured_fraction_theta_max 1.000
_diffrn_measurement_device_type 'Bruker/Siemens SMART APEX'
_diffrn_measurement_method '\w scans'
_diffrn_radiation_monochromator graphite
_diffrn_radiation_source 'normal-focus sealed tube'
_diffrn_radiation_type MoK\a
_diffrn_radiation_wavelength 0.71073
_diffrn_reflns_av_R_equivalents 0.0196
_diffrn_reflns_av_sigmaI/netI 0.0142
_diffrn_reflns_limit_h_max 10
_diffrn_reflns_limit_h_min -10
_diffrn_reflns_limit_k_max 6
_diffrn_reflns_limit_k_min -6
_diffrn_reflns_limit_l_max 14
_diffrn_reflns_limit_l_min -14
_diffrn_reflns_number 5716
_diffrn_reflns_theta_full 29.00
_diffrn_reflns_theta_max 29.00
_diffrn_reflns_theta_min 1.98
_exptl_absorpt_coefficient_mu 0.173
_exptl_absorpt_correction_T_max 0.989
_exptl_absorpt_correction_T_min 0.959
_exptl_absorpt_correction_type multi-scan
_exptl_absorpt_process_details 'SADABS-2004/1 ; Bruker, 2004'
_exptl_crystal_colour colorless
_exptl_crystal_density_diffrn 1.868
_exptl_crystal_density_method 'not measured'
_exptl_crystal_description needle
_exptl_crystal_F_000 224
_exptl_crystal_size_max 0.24
_exptl_crystal_size_mid 0.08
_exptl_crystal_size_min 0.05
_refine_diff_density_max 0.191
_refine_diff_density_min -0.257
_refine_diff_density_rms 0.046
_refine_ls_abs_structure_details 'Flack H D (1983), Acta Cryst. A39, 876-881'
_refine_ls_abs_structure_Flack 0.5(12)
_refine_ls_extinction_method none
_refine_ls_goodness_of_fit_ref 1.091
_refine_ls_hydrogen_treatment constr
_refine_ls_matrix_type full
_refine_ls_number_parameters 136
_refine_ls_number_reflns 1151
_refine_ls_number_restraints 1
_refine_ls_restrained_S_all 1.090
_refine_ls_R_factor_all 0.0266
_refine_ls_R_factor_gt 0.0255
_refine_ls_shift/su_max 0.000
_refine_ls_shift/su_mean 0.000
_refine_ls_structure_factor_coef Fsqd
_refine_ls_weighting_details 'calc w=1/[\s^2^(Fo^2^)+(0.0393P)^2^+0.0795P] where P=(Fo^2^+2Fc^2^)/3'
_refine_ls_weighting_scheme calc
_refine_ls_wR_factor_gt 0.0655
_refine_ls_wR_factor_ref 0.0662
_reflns_number_gt 1114
_reflns_number_total 1151
_reflns_threshold_expression I>2\s(I)
_cod_data_source_file b712417a.txt
_cod_data_source_block 2a
_cod_original_sg_symbol_H-M P2(1)
_cod_database_code 7051805

loop_
_symmetry_equiv_pos_as_xyz
'x, y, z'
'-x, y+1/2, -z'

loop_
_atom_site_label
_atom_site_type_symbol
_atom_site_fract_x
_atom_site_fract_y
_atom_site_fract_z
_atom_site_U_iso_or_equiv
_atom_site_adp_type
_atom_site_occupancy
_atom_site_symmetry_multiplicity
_atom_site_calc_flag
_atom_site_refinement_flags
_atom_site_disorder_assembly
_atom_site_disorder_group
C3 C 0.22660(19) 0.2497(3) 0.46405(14) 0.0146(3) Uani 1 1 d . . .
H3 H 0.1562 0.3820 0.5005 0.018 Uiso 1 1 calc R . .
C5 C 0.38193(19) 0.0267(3) 0.33598(14) 0.0141(3) Uani 1 1 d . . .
H5 H 0.4402 -0.0200 0.2618 0.017 Uiso 1 1 calc R . .
C10 C 0.15467(19) 0.6268(3) 0.81057(14) 0.0132(3) Uani 1 1 d . . .
N1 N 0.38427(17) -0.1193(3) 0.44124(13) 0.0155(3) Uani 1 1 d . . .
N2 N 0.28513(17) 0.0264(3) 0.51985(12) 0.0144(3) Uani 1 1 d . . .
H2 H 0.2633 -0.0239 0.5985 0.017 Uiso 1 1 calc R . .
N4 N 0.28506(16) 0.2550(3) 0.34608(12) 0.0139(3) Uani 1 1 d . . .
H4 H 0.2651 0.3808 0.2866 0.017 Uiso 1 1 calc R . .
N8 N -0.03549(16) 0.2665(3) 0.78495(11) 0.0124(3) Uani 1 1 d . . .
N9 N 0.03977(17) 0.4515(3) 0.86353(12) 0.0143(3) Uani 1 1 d . . .
N12 N 0.22400(17) 0.7824(3) 0.91718(12) 0.0166(3) Uani 1 1 d . . .
H12 H 0.1894 0.7416 0.9938 0.020 Uiso 1 1 calc R . .
N13 N 0.33984(17) 0.9908(3) 0.91336(13) 0.0146(3) Uani 1 1 d . . .
O6 O -0.15525(15) 0.1320(3) 0.83356(10) 0.0158(2) Uani 1 1 d . . .
O7 O 0.00179(15) 0.2148(3) 0.67315(10) 0.0191(3) Uani 1 1 d . . .
O11 O 0.19092(16) 0.6578(3) 0.69942(11) 0.0200(3) Uani 1 1 d . . .
O14 O 0.37897(16) 1.1019(3) 1.01829(11) 0.0188(3) Uani 1 1 d . . .
O15 O 0.39662(16) 1.0524(3) 0.81003(11) 0.0215(3) Uani 1 1 d . . .

loop_
_atom_site_aniso_label
_atom_site_aniso_U_11
_atom_site_aniso_U_22
_atom_site_aniso_U_33
_atom_site_aniso_U_23
_atom_site_aniso_U_13
_atom_site_aniso_U_12
C3 0.0151(6) 0.0152(8) 0.0137(7) -0.0007(6) 0.0018(5) -0.0007(6)
C5 0.0147(6) 0.0147(7) 0.0129(6) -0.0015(6) 0.0010(5) -0.0004(6)
C10 0.0135(6) 0.0120(7) 0.0139(6) -0.0003(6) 0.0002(5) 0.0010(6)
N1 0.0159(6) 0.0151(6) 0.0154(6) -0.0012(5) 0.0014(5) -0.0001(5)
N2 0.0169(6) 0.0147(7) 0.0118(5) 0.0002(5) 0.0019(4) -0.0010(5)
N4 0.0156(5) 0.0145(6) 0.0115(5) 0.0017(5) 0.0018(4) 0.0007(5)
N8 0.0130(5) 0.0125(6) 0.0115(5) 0.0007(5) 0.0001(4) 0.0016(5)
N9 0.0169(6) 0.0155(6) 0.0108(6) -0.0013(5) 0.0015(5) -0.0017(5)
N12 0.0186(6) 0.0197(7) 0.0118(6) -0.0010(5) 0.0030(4) -0.0064(6)
N13 0.0152(6) 0.0146(7) 0.0141(6) 0.0015(5) 0.0008(4) -0.0002(5)
O6 0.0176(5) 0.0167(6) 0.0136(5) -0.0005(4) 0.0032(4) -0.0036(4)
O7 0.0216(5) 0.0234(6) 0.0131(5) -0.0061(5) 0.0057(4) -0.0049(5)
O11 0.0305(6) 0.0190(6) 0.0111(5) 0.0002(5) 0.0048(4) -0.0062(5)
O14 0.0225(5) 0.0175(6) 0.0158(5) -0.0033(5) -0.0009(4) -0.0031(5)
O15 0.0245(6) 0.0248(7) 0.0157(5) 0.0029(5) 0.0045(4) -0.0081(6)

loop_
_atom_type_symbol
_atom_type_description
_atom_type_scat_dispersion_real
_atom_type_scat_dispersion_imag
_atom_type_scat_source
C C 0.0033 0.0016 'International Tables Vol C Tables 4.2.6.8 and 6.1.1.4'
H H 0.0000 0.0000 'International Tables Vol C Tables 4.2.6.8 and 6.1.1.4'
N N 0.0061 0.0033 'International Tables Vol C Tables 4.2.6.8 and 6.1.1.4'
O O 0.0106 0.0060 'International Tables Vol C Tables 4.2.6.8 and 6.1.1.4'

loop_
_geom_angle_atom_site_label_1
_geom_angle_atom_site_label_2
_geom_angle_atom_site_label_3
_geom_angle
_geom_angle_site_symmetry_1
_geom_angle_site_symmetry_3
_geom_angle_publ_flag
N2 C3 N4 106.72(14) . . ?
N2 C3 H3 126.6 . . ?
N4 C3 H3 126.6 . . ?
N1 C5 N4 111.42(13) . . ?
N1 C5 H5 124.3 . . ?
N4 C5 H5 124.3 . . ?
O11 C10 N9 131.44(14) . . ?
O11 C10 N12 124.44(15) . . ?
N9 C10 N12 104.09(12) . . ?
C5 N1 N2 103.46(14) . . ?
C3 N2 N1 111.96(13) . . ?
C3 N2 H2 124.0 . . ?
N1 N2 H2 124.0 . . ?
C3 N4 C5 106.43(14) . . ?
C3 N4 H4 126.8 . . ?
C5 N4 H4 126.8 . . ?
O7 N8 O6 119.56(14) . . ?
O7 N8 N9 126.17(13) . . ?
O6 N8 N9 114.26(12) . . ?
N8 N9 C10 116.84(12) . . ?
N13 N12 C10 126.28(13) . . ?
N13 N12 H12 116.9 . . ?
C10 N12 H12 116.9 . . ?
O14 N13 O15 125.25(15) . . ?
O14 N13 N12 114.87(13) . . ?
O15 N13 N12 119.88(13) . . ?

loop_
_geom_bond_atom_site_label_1
_geom_bond_atom_site_label_2
_geom_bond_distance
_geom_bond_site_symmetry_2
_geom_bond_publ_flag
C3 N2 1.311(2) . ?
C3 N4 1.3353(18) . ?
C3 H3 0.9500 . ?
C5 N1 1.305(2) . ?
C5 N4 1.365(2) . ?
C5 H5 0.9500 . ?
C10 O11 1.2143(18) . ?
C10 N9 1.385(2) . ?
C10 N12 1.406(2) . ?
N1 N2 1.3682(18) . ?
N2 H2 0.8800 . ?
N4 H4 0.8800 . ?
N8 O7 1.2406(16) . ?
N8 O6 1.2729(17) . ?
N8 N9 1.3212(19) . ?
N12 N13 1.3656(19) . ?
N12 H12 0.8800 . ?
N13 O14 1.2264(18) . ?
N13 O15 1.2270(17) . ?

loop_
_geom_hbond_atom_site_label_D
_geom_hbond_atom_site_label_H
_geom_hbond_atom_site_label_A
_geom_hbond_distance_DH
_geom_hbond_distance_HA
_geom_hbond_distance_DA
_geom_hbond_angle_DHA
_geom_hbond_site_symmetry_A
N2 H2 O11 0.88 2.00 2.7521(18) 142 1_545
N2 H2 O15 0.88 2.35 3.0335(17) 135 1_545
N2 H2 O7 0.88 2.50 2.9487(17) 112 .
N4 H4 O6 0.88 1.90 2.7542(18) 164 2_556
N4 H4 N8 0.88 2.65 3.3824(19) 141 2_556
N12 H12 O6 0.88 1.90 2.7752(17) 170 2_557
N12 H12 N9 0.88 2.61 3.2763(19) 134 2_557
N12 H12 N8 0.88 2.67 3.5145(18) 162 2_557
C3 H3 O7 0.95 2.38 2.8848(18) 113 .
N2 H2 O7 0.88 2.50 2.9487(17) 112 .
